data_7014499
loop_
_publ_author_name
'Song, Li-Cheng'
'Xie, Zhao-Jun'
'Liu, Xu-Feng'
'Ming, Jiang-Bo'
'Ge, Jian-Hua'
'Zhang, Xiao-Guang'
'Yan, Tian-Ying'
'Gao, Peng'

_publ_section_title
;
 Synthetic and structural studies on new diiron azadithiolate
 (ADT)-type model compounds for active site of [FeFe]hydrogenases.
;
_journal_issue 4
_journal_name_full 'Dalton transactions (Cambridge, England : 2003)'
_journal_page_first 837
_journal_page_last 846
_journal_paper_doi 10.1039/c0dt00909a
_journal_volume 40
_journal_year 2011
_chemical_formula_sum 'C23 H18 Fe4 N2 O16 S4'
_chemical_formula_weight 930.03
_chemical_name_systematic
;
?
;
_space_group_IT_number 2
_symmetry_cell_setting triclinic
_symmetry_space_group_name_Hall '-P 1'
_symmetry_space_group_name_H-M 'P -1'
_atom_sites_solution_hydrogens geom
_atom_sites_solution_primary direct
_atom_sites_solution_secondary difmap
_audit_creation_method SHELXL-97
_cell_angle_alpha 76.07(3)
_cell_angle_beta 81.03(3)
_cell_angle_gamma 86.86(3)
_cell_formula_units_Z 4
_cell_length_a 11.678(2)
_cell_length_b 13.501(3)
_cell_length_c 22.620(5)
_cell_measurement_reflns_used 9309
_cell_measurement_temperature 113(2)
_cell_measurement_theta_max 1.554
_cell_measurement_theta_min 1.554
_cell_volume 3418.6(13)
_computing_cell_refinement crystalclear
_computing_data_collection crystalclear
_computing_data_reduction crystalclear
_computing_molecular_graphics 'Bruker SHELXTL'
_computing_publication_material 'Bruker SHELXTL'
_computing_structure_refinement 'SHELXL-97 (Sheldrick, 1997)'
_computing_structure_solution 'SHELXS-97 (Sheldrick, 1990)'
_diffrn_ambient_temperature 113(2)
_diffrn_measured_fraction_theta_full 0.995
_diffrn_measured_fraction_theta_max 0.995
_diffrn_measurement_device_type 'rigaku saturn'
_diffrn_measurement_method '\w scans'
_diffrn_radiation_monochromator confocal
_diffrn_radiation_source 'rotating anode'
_diffrn_radiation_type MoK\a
_diffrn_radiation_wavelength 0.71073
_diffrn_reflns_av_R_equivalents 0.0425
_diffrn_reflns_av_sigmaI/netI 0.0724
_diffrn_reflns_limit_h_max 13
_diffrn_reflns_limit_h_min -13
_diffrn_reflns_limit_k_max 16
_diffrn_reflns_limit_k_min -15
_diffrn_reflns_limit_l_max 21
_diffrn_reflns_limit_l_min -26
_diffrn_reflns_number 23566
_diffrn_reflns_theta_full 25.02
_diffrn_reflns_theta_max 25.02
_diffrn_reflns_theta_min 1.55
_diffrn_standards_decay_% 0
_diffrn_standards_interval_count 0
_diffrn_standards_interval_time 0
_diffrn_standards_number 0
_exptl_absorpt_coefficient_mu 1.980
_exptl_absorpt_correction_T_max 0.7971
_exptl_absorpt_correction_T_min 0.6928
_exptl_absorpt_correction_type multi-scan
_exptl_absorpt_process_details crystalclear
_exptl_crystal_density_diffrn 1.807
_exptl_crystal_density_method 'not measured'
_exptl_crystal_F_000 1864
_exptl_crystal_size_max 0.20
_exptl_crystal_size_mid 0.16
_exptl_crystal_size_min 0.12
_refine_diff_density_max 0.477
_refine_diff_density_min -0.570
_refine_diff_density_rms 0.097
_refine_ls_extinction_method none
_refine_ls_goodness_of_fit_ref 1.023
_refine_ls_hydrogen_treatment constr
_refine_ls_matrix_type full
_refine_ls_number_parameters 883
_refine_ls_number_reflns 12008
_refine_ls_number_restraints 0
_refine_ls_restrained_S_all 1.023
_refine_ls_R_factor_all 0.0526
_refine_ls_R_factor_gt 0.0377
_refine_ls_shift/su_max 0.003
_refine_ls_shift/su_mean 0.000
_refine_ls_structure_factor_coef Fsqd
_refine_ls_weighting_details 'calc w=1/[\s^2^(Fo^2^)+(0.0283P)^2^+0.0000P] where P=(Fo^2^+2Fc^2^)/3'
_refine_ls_weighting_scheme calc
_refine_ls_wR_factor_gt 0.0741
_refine_ls_wR_factor_ref 0.0803
_reflns_number_gt 9484
_reflns_number_total 12008
_reflns_threshold_expression >2sigma(I)
_cod_data_source_file C0DT00909A.TXT
_cod_data_source_block r81235b
_cod_depositor_comments
;
The following automatic conversions were performed:
'_symmetry_cell_setting' value 'Triclinic' changed to 'triclinic'
according to '/home/saulius/struct/CIF-dictionaries/cif_core.dic'
dictionary named 'cif_core.dic' version 2.4.1 from
2010-06-29.

'_exptl_absorpt_correction_type' value 'MULTI-SCAN' changed
to 'multi-scan' according to
'/home/saulius/struct/CIF-dictionaries/cif_core.dic' dictionary named
'cif_core.dic' version 2.4.1 from
2010-06-29.

'_refine_ls_hydrogen_treatment' value 'CONSTR' changed to
'constr' according to '/home/saulius/struct/CIF-dictionaries/cif_core.dic'
dictionary named 'cif_core.dic' version 2.4.1 from 2010-06-29.

Automatic conversion script
Id: cif_fix_enum 1555 2011-01-17 13:19:09Z saulius 
;
_cod_original_cell_volume 3418.6(12)
_cod_original_sg_symbol_H-M P-1
_cod_database_code 7014499

loop_
_symmetry_equiv_pos_as_xyz
'x, y, z'
'-x, -y, -z'

loop_
_atom_site_label
_atom_site_type_symbol
_atom_site_fract_x
_atom_site_fract_y
_atom_site_fract_z
_atom_site_U_iso_or_equiv
_atom_site_adp_type
_atom_site_occupancy
_atom_site_symmetry_multiplicity
_atom_site_calc_flag
_atom_site_refinement_flags
_atom_site_disorder_assembly
_atom_site_disorder_group
Fe1 Fe 0.53407(4) 0.86368(3) 0.399020(18) 0.01607(11) Uani 1 1 d . . .
Fe2 Fe 0.44631(4) 0.69080(3) 0.422908(18) 0.01615(11) Uani 1 1 d . . .
Fe3 Fe 0.98643(4) 0.11510(3) 0.132022(18) 0.01729(11) Uani 1 1 d . . .
Fe4 Fe 1.06792(4) 0.19838(3) 0.023483(18) 0.02106(12) Uani 1 1 d . . .
Fe5 Fe -0.02355(4) 0.17877(3) 0.410742(18) 0.01605(11) Uani 1 1 d . . .
Fe6 Fe 0.06258(4) 0.34768(3) 0.403023(19) 0.01776(11) Uani 1 1 d . . .
Fe7 Fe 0.42421(4) -0.31051(4) 0.066251(19) 0.02169(12) Uani 1 1 d . . .
Fe8 Fe 0.47093(4) -0.43512(4) 0.160902(19) 0.02026(12) Uani 1 1 d . . .
S1 S 0.59080(7) 0.72842(6) 0.46958(3) 0.01771(18) Uani 1 1 d . . .
S2 S 0.56550(7) 0.75617(6) 0.33461(3) 0.01780(18) Uani 1 1 d . . .
S3 S 0.89143(7) 0.23928(6) 0.06985(3) 0.01962(19) Uani 1 1 d . . .
S4 S 1.13456(7) 0.22522(6) 0.10699(3) 0.02189(19) Uani 1 1 d . . .
S5 S 0.12563(7) 0.19769(6) 0.45983(3) 0.01869(18) Uani 1 1 d . . .
S6 S 0.08937(7) 0.26538(6) 0.32544(3) 0.01638(18) Uani 1 1 d . . .
S7 S 0.33429(7) -0.31010(6) 0.16287(3) 0.02222(19) Uani 1 1 d . . .
S8 S 0.58865(7) -0.30599(6) 0.10702(3) 0.02087(19) Uani 1 1 d . . .
O1 O 0.7243(2) 1.00911(18) 0.37611(10) 0.0353(7) Uani 1 1 d . . .
O2 O 0.3961(2) 0.92939(19) 0.50303(9) 0.0314(6) Uani 1 1 d . . .
O3 O 0.3864(2) 0.97937(19) 0.31113(11) 0.0386(7) Uani 1 1 d . . .
O4 O 0.2942(2) 0.6583(2) 0.54219(10) 0.0366(7) Uani 1 1 d . . .
O5 O 0.2507(2) 0.7432(2) 0.35290(10) 0.0352(6) Uani 1 1 d . . .
O6 O 0.4848(2) 0.47525(19) 0.41996(10) 0.0356(7) Uani 1 1 d . . .
O7 O 0.9075(2) 0.10008(19) 0.26370(10) 0.0415(7) Uani 1 1 d . . .
O8 O 1.1675(2) -0.04405(19) 0.14910(11) 0.0362(6) Uani 1 1 d . . .
O9 O 0.8188(2) -0.02662(19) 0.11496(11) 0.0393(7) Uani 1 1 d . . .
O10 O 1.2877(2) 0.0873(2) 0.00088(10) 0.0410(7) Uani 1 1 d . . .
O11 O 1.1227(2) 0.39402(19) -0.06417(10) 0.0417(7) Uani 1 1 d . . .
O12 O 0.9353(2) 0.1000(2) -0.04560(11) 0.0441(8) Uani 1 1 d . . .
O13 O 0.9912(2) 0.70291(18) 0.29246(10) 0.0291(6) Uani 1 1 d . . .
O14 O 0.9638(3) 0.8466(2) 0.22367(11) 0.0521(8) Uani 1 1 d . . .
O15 O 0.8045(2) 0.65070(18) 0.20329(10) 0.0302(6) Uani 1 1 d . . .
O16 O 0.93830(19) 0.52561(17) 0.20020(9) 0.0242(6) Uani 1 1 d . . .
O17 O 0.0068(2) -0.02741(19) 0.38811(11) 0.0373(7) Uani 1 1 d . . .
O18 O -0.2195(2) 0.24439(18) 0.34309(9) 0.0265(6) Uani 1 1 d . . .
O19 O -0.1732(2) 0.1353(2) 0.53081(10) 0.0374(7) Uani 1 1 d . . .
O20 O -0.1147(2) 0.47724(18) 0.34169(10) 0.0305(6) Uani 1 1 d . . .
O21 O -0.0555(3) 0.3895(2) 0.51869(11) 0.0490(8) Uani 1 1 d . . .
O22 O 0.2440(3) 0.5022(2) 0.37005(15) 0.0638(10) Uani 1 1 d . . .
O23 O 0.3762(3) -0.11431(19) -0.01638(11) 0.0459(8) Uani 1 1 d . . .
O24 O 0.2193(3) -0.4135(2) 0.05128(12) 0.0554(9) Uani 1 1 d . . .
O25 O 0.5783(3) -0.3895(2) -0.02846(11) 0.0510(8) Uani 1 1 d . . .
O26 O 0.2813(3) -0.5810(2) 0.20066(12) 0.0500(8) Uani 1 1 d . . .
O27 O 0.6173(2) -0.5774(2) 0.10071(11) 0.0410(7) Uani 1 1 d . . .
O28 O 0.5550(2) -0.46970(18) 0.28021(10) 0.0331(6) Uani 1 1 d . . .
O29 O 0.54697(19) 0.17948(16) 0.31152(9) 0.0212(5) Uani 1 1 d . . .
O30 O 0.6128(2) 0.32045(18) 0.24106(9) 0.0301(6) Uani 1 1 d . . .
O31 O 0.4254(2) 0.19030(18) 0.19305(10) 0.0310(6) Uani 1 1 d . . .
O32 O 0.52680(19) 0.05719(17) 0.16591(9) 0.0243(5) Uani 1 1 d . . .
N1 N 0.7785(2) 0.6983(2) 0.37940(11) 0.0231(7) Uani 1 1 d . . .
N2 N 0.9686(3) 0.3787(2) 0.12852(11) 0.0229(7) Uani 1 1 d . . .
N3 N 0.3067(2) 0.1939(2) 0.36125(11) 0.0202(6) Uani 1 1 d . . .
N4 N 0.4831(2) -0.1518(2) 0.16439(11) 0.0208(6) Uani 1 1 d . . .
C1 C 0.6522(3) 0.9516(3) 0.38359(13) 0.0232(8) Uani 1 1 d . . .
C2 C 0.4506(3) 0.9050(3) 0.46228(13) 0.0221(8) Uani 1 1 d . . .
C3 C 0.4452(3) 0.9362(3) 0.34534(14) 0.0251(8) Uani 1 1 d . . .
C4 C 0.3527(3) 0.6726(3) 0.49554(14) 0.0232(8) Uani 1 1 d . . .
C5 C 0.3260(3) 0.7222(3) 0.38024(14) 0.0239(8) Uani 1 1 d . . .
C6 C 0.4693(3) 0.5587(3) 0.42164(13) 0.0219(8) Uani 1 1 d . . .
C7 C 0.9375(3) 0.1087(3) 0.21231(14) 0.0251(8) Uani 1 1 d . . .
C8 C 1.0955(3) 0.0166(3) 0.14310(14) 0.0252(8) Uani 1 1 d . . .
C9 C 0.8831(3) 0.0276(3) 0.12191(13) 0.0253(8) Uani 1 1 d . . .
C10 C 1.2010(3) 0.1296(3) 0.00860(13) 0.0274(9) Uani 1 1 d . . .
C11 C 1.1032(3) 0.3169(3) -0.03102(14) 0.0277(9) Uani 1 1 d . . .
C12 C 0.9892(3) 0.1370(3) -0.01929(14) 0.0313(9) Uani 1 1 d . . .
C13 C 0.7289(3) 0.6663(3) 0.44189(14) 0.0242(8) Uani 1 1 d . . .
H13A H 0.7863 0.6756 0.4667 0.029 Uiso 1 1 calc R . .
H13B H 0.7157 0.5936 0.4504 0.029 Uiso 1 1 calc R . .
C14 C 0.7058(3) 0.6839(3) 0.33649(14) 0.0243(8) Uani 1 1 d . . .
H14A H 0.6891 0.6118 0.3454 0.029 Uiso 1 1 calc R . .
H14B H 0.7501 0.7017 0.2955 0.029 Uiso 1 1 calc R . .
C15 C 0.8526(3) 0.7877(3) 0.36001(14) 0.0240(8) Uani 1 1 d . . .
H15A H 0.8484 0.8213 0.3937 0.029 Uiso 1 1 calc R . .
H15B H 0.8245 0.8356 0.3257 0.029 Uiso 1 1 calc R . .
C16 C 0.9774(3) 0.7588(3) 0.34084(14) 0.0299(9) Uani 1 1 d . . .
H16A H 1.0228 0.8204 0.3265 0.036 Uiso 1 1 calc R . .
H16B H 1.0079 0.7172 0.3765 0.036 Uiso 1 1 calc R . .
C17 C 0.9859(3) 0.7557(3) 0.23710(15) 0.0321(9) Uani 1 1 d . . .
C18 C 1.0059(3) 0.6898(3) 0.19074(14) 0.0330(10) Uani 1 1 d . . .
H18A H 1.0172 0.7329 0.1493 0.040 Uiso 1 1 calc R . .
H18B H 1.0753 0.6480 0.1965 0.040 Uiso 1 1 calc R . .
C19 C 0.9032(3) 0.6221(3) 0.19863(13) 0.0228(8) Uani 1 1 d . . .
C20 C 0.8465(3) 0.4535(2) 0.20475(13) 0.0235(8) Uani 1 1 d . . .
H20A H 0.7945 0.4811 0.1751 0.028 Uiso 1 1 calc R . .
H20B H 0.8019 0.4389 0.2457 0.028 Uiso 1 1 calc R . .
C21 C 0.9069(3) 0.3584(3) 0.19138(13) 0.0294(9) Uani 1 1 d . . .
H21A H 0.9614 0.3337 0.2201 0.035 Uiso 1 1 calc R . .
H21B H 0.8504 0.3057 0.1969 0.035 Uiso 1 1 calc R . .
C22 C 0.9029(3) 0.3702(2) 0.08247(13) 0.0235(8) Uani 1 1 d . . .
H22A H 0.9366 0.4143 0.0438 0.028 Uiso 1 1 calc R . .
H22B H 0.8251 0.3961 0.0929 0.028 Uiso 1 1 calc R . .
C23 C 1.0883(3) 0.3554(2) 0.11781(14) 0.0262(8) Uani 1 1 d . . .
H23A H 1.1225 0.3661 0.1522 0.031 Uiso 1 1 calc R . .
H23B H 1.1221 0.4048 0.0814 0.031 Uiso 1 1 calc R . .
C24 C -0.0059(3) 0.0525(3) 0.39760(14) 0.0242(8) Uani 1 1 d . . .
C25 C -0.1450(3) 0.2180(3) 0.37000(13) 0.0201(8) Uani 1 1 d . . .
C26 C -0.1149(3) 0.1518(3) 0.48389(14) 0.0238(8) Uani 1 1 d . . .
C27 C -0.0437(3) 0.4276(3) 0.36403(14) 0.0221(8) Uani 1 1 d . . .
C28 C -0.0071(3) 0.3739(3) 0.47392(15) 0.0311(9) Uani 1 1 d . . .
C29 C 0.1760(3) 0.4395(3) 0.38314(17) 0.0343(9) Uani 1 1 d . . .
C30 C 0.3959(3) -0.1878(3) 0.01706(14) 0.0280(9) Uani 1 1 d . . .
C31 C 0.2989(4) -0.3731(3) 0.05650(15) 0.0354(10) Uani 1 1 d . . .
C32 C 0.5170(4) -0.3593(3) 0.00796(15) 0.0342(10) Uani 1 1 d . . .
C33 C 0.3560(3) -0.5239(3) 0.18463(15) 0.0301(9) Uani 1 1 d . . .
C34 C 0.5618(3) -0.5221(3) 0.12524(14) 0.0285(9) Uani 1 1 d . . .
C35 C 0.5224(3) -0.4562(2) 0.23403(14) 0.0220(8) Uani 1 1 d . . .
C36 C 0.2610(3) 0.1449(3) 0.42273(13) 0.0223(8) Uani 1 1 d . . .
H36A H 0.3207 0.1445 0.4482 0.027 Uiso 1 1 calc R . .
H36B H 0.2473 0.0743 0.4236 0.027 Uiso 1 1 calc R . .
C37 C 0.2323(3) 0.1969(2) 0.31650(13) 0.0200(7) Uani 1 1 d . . .
H37A H 0.2173 0.1270 0.3162 0.024 Uiso 1 1 calc R . .
H37B H 0.2743 0.2281 0.2764 0.024 Uiso 1 1 calc R . .
C38 C 0.3863(3) 0.2774(2) 0.35227(14) 0.0229(8) Uani 1 1 d . . .
H38A H 0.3619 0.3159 0.3833 0.028 Uiso 1 1 calc R . .
H38B H 0.3829 0.3229 0.3122 0.028 Uiso 1 1 calc R . .
C39 C 0.5084(3) 0.2402(3) 0.35628(13) 0.0234(8) Uani 1 1 d . . .
H39A H 0.5588 0.2982 0.3487 0.028 Uiso 1 1 calc R . .
H39B H 0.5135 0.1993 0.3974 0.028 Uiso 1 1 calc R . .
C40 C 0.5946(3) 0.2311(3) 0.25561(14) 0.0220(8) Uani 1 1 d . . .
C41 C 0.6226(3) 0.1588(3) 0.21259(13) 0.0253(8) Uani 1 1 d . . .
H41A H 0.6800 0.1888 0.1779 0.030 Uiso 1 1 calc R . .
H41B H 0.6542 0.0948 0.2344 0.030 Uiso 1 1 calc R . .
C42 C 0.5124(3) 0.1394(3) 0.18980(13) 0.0230(8) Uani 1 1 d . . .
C43 C 0.4250(3) 0.0304(3) 0.14372(14) 0.0255(8) Uani 1 1 d . . .
H43A H 0.4017 0.0869 0.1122 0.031 Uiso 1 1 calc R . .
H43B H 0.3611 0.0151 0.1773 0.031 Uiso 1 1 calc R . .
C44 C 0.4562(3) -0.0619(2) 0.11756(14) 0.0249(8) Uani 1 1 d . . .
H44A H 0.3920 -0.0770 0.0988 0.030 Uiso 1 1 calc R . .
H44B H 0.5228 -0.0466 0.0856 0.030 Uiso 1 1 calc R . .
C45 C 0.3870(3) -0.2115(2) 0.19800(13) 0.0229(8) Uani 1 1 d . . .
H45A H 0.3227 -0.1652 0.2052 0.028 Uiso 1 1 calc R . .
H45B H 0.4073 -0.2460 0.2379 0.028 Uiso 1 1 calc R . .
C46 C 0.5868(3) -0.2081(2) 0.15327(13) 0.0232(8) Uani 1 1 d . . .
H46A H 0.6085 -0.2424 0.1929 0.028 Uiso 1 1 calc R . .
H46B H 0.6471 -0.1597 0.1328 0.028 Uiso 1 1 calc R . .

loop_
_atom_site_aniso_label
_atom_site_aniso_U_11
_atom_site_aniso_U_22
_atom_site_aniso_U_33
_atom_site_aniso_U_23
_atom_site_aniso_U_13
_atom_site_aniso_U_12
Fe1 0.0153(3) 0.0154(3) 0.0189(2) -0.00723(18) -0.00189(17) 0.0004(2)
Fe2 0.0121(3) 0.0171(3) 0.0201(2) -0.00571(18) -0.00294(17) 0.0000(2)
Fe3 0.0185(3) 0.0147(3) 0.0191(2) -0.00459(18) -0.00338(18) 0.0002(2)
Fe4 0.0270(3) 0.0161(3) 0.0194(2) -0.00567(18) -0.00011(19) 0.0036(2)
Fe5 0.0120(3) 0.0167(3) 0.0204(2) -0.00497(18) -0.00438(17) -0.0003(2)
Fe6 0.0155(3) 0.0168(3) 0.0246(2) -0.01054(19) -0.00613(18) 0.0021(2)
Fe7 0.0260(3) 0.0179(3) 0.0231(2) -0.00439(19) -0.00945(19) -0.0021(2)
Fe8 0.0200(3) 0.0172(3) 0.0254(2) -0.00476(19) -0.00947(19) 0.0002(2)
S1 0.0155(5) 0.0204(5) 0.0191(4) -0.0073(3) -0.0047(3) 0.0010(4)
S2 0.0151(5) 0.0232(5) 0.0179(4) -0.0104(3) -0.0021(3) -0.0009(4)
S3 0.0208(5) 0.0184(5) 0.0217(4) -0.0073(3) -0.0069(3) 0.0037(4)
S4 0.0185(5) 0.0198(5) 0.0285(4) -0.0073(3) -0.0045(3) 0.0003(4)
S5 0.0150(5) 0.0218(5) 0.0212(4) -0.0069(3) -0.0066(3) 0.0016(4)
S6 0.0128(5) 0.0186(5) 0.0195(4) -0.0070(3) -0.0044(3) 0.0014(3)
S7 0.0152(5) 0.0226(5) 0.0275(4) -0.0022(3) -0.0051(3) 0.0000(4)
S8 0.0165(5) 0.0226(5) 0.0256(4) -0.0108(3) -0.0013(3) -0.0009(4)
O1 0.0275(18) 0.0253(16) 0.0540(16) -0.0143(12) 0.0020(12) -0.0083(13)
O2 0.0330(18) 0.0352(16) 0.0296(13) -0.0192(11) 0.0003(11) 0.0054(13)
O3 0.044(2) 0.0302(16) 0.0437(16) -0.0069(12) -0.0208(13) 0.0091(14)
O4 0.0255(17) 0.0478(18) 0.0292(14) -0.0015(11) 0.0038(11) 0.0066(13)
O5 0.0186(17) 0.0510(18) 0.0369(14) -0.0071(12) -0.0130(11) 0.0013(13)
O6 0.048(2) 0.0216(16) 0.0373(14) -0.0056(11) -0.0110(12) 0.0044(13)
O7 0.063(2) 0.0387(17) 0.0204(13) -0.0069(11) 0.0006(12) -0.0008(15)
O8 0.0285(19) 0.0265(16) 0.0548(16) -0.0073(12) -0.0181(12) 0.0122(14)
O9 0.0368(19) 0.0312(16) 0.0549(17) -0.0140(13) -0.0113(12) -0.0129(14)
O10 0.039(2) 0.0351(17) 0.0418(15) -0.0066(12) 0.0067(12) 0.0149(15)
O11 0.058(2) 0.0245(16) 0.0331(14) -0.0004(12) 0.0107(12) 0.0032(14)
O12 0.061(2) 0.0397(17) 0.0412(15) -0.0242(13) -0.0152(13) 0.0030(15)
O13 0.0247(16) 0.0309(15) 0.0327(13) -0.0133(11) 0.0011(10) 0.0008(12)
O14 0.075(3) 0.0301(18) 0.0458(17) -0.0065(13) 0.0049(14) -0.0046(17)
O15 0.0267(18) 0.0319(16) 0.0372(14) -0.0193(11) -0.0066(11) 0.0087(13)
O16 0.0220(16) 0.0256(14) 0.0285(12) -0.0141(10) -0.0030(9) 0.0013(11)
O17 0.042(2) 0.0193(15) 0.0567(16) -0.0124(12) -0.0222(13) 0.0029(13)
O18 0.0186(16) 0.0304(15) 0.0322(13) -0.0074(11) -0.0098(10) 0.0022(12)
O19 0.0217(17) 0.0551(19) 0.0273(14) 0.0023(12) 0.0002(11) 0.0063(13)
O20 0.0323(18) 0.0254(15) 0.0348(14) -0.0076(11) -0.0114(11) 0.0105(13)
O21 0.061(2) 0.058(2) 0.0340(15) -0.0265(14) -0.0086(13) 0.0226(16)
O22 0.029(2) 0.0307(19) 0.138(3) -0.0293(18) -0.0148(18) -0.0060(16)
O23 0.082(3) 0.0219(16) 0.0309(15) -0.0002(12) -0.0098(13) 0.0017(15)
O24 0.060(2) 0.0481(19) 0.0607(18) 0.0078(14) -0.0389(16) -0.0287(18)
O25 0.062(2) 0.058(2) 0.0424(16) -0.0313(15) -0.0091(14) 0.0111(17)
O26 0.049(2) 0.0350(18) 0.0634(18) 0.0085(14) -0.0262(15) -0.0194(16)
O27 0.045(2) 0.0439(18) 0.0437(15) -0.0261(13) -0.0185(13) 0.0171(15)
O28 0.0382(18) 0.0322(15) 0.0349(14) -0.0126(11) -0.0182(11) 0.0053(13)
O29 0.0161(15) 0.0186(13) 0.0291(12) -0.0083(10) -0.0005(9) 0.0009(10)
O30 0.0392(19) 0.0187(15) 0.0324(13) -0.0029(10) -0.0087(11) -0.0033(12)
O31 0.0258(17) 0.0312(16) 0.0430(14) -0.0206(12) -0.0110(11) 0.0107(13)
O32 0.0202(15) 0.0239(14) 0.0339(13) -0.0166(10) -0.0053(10) 0.0021(11)
N1 0.0094(17) 0.0342(19) 0.0328(15) -0.0203(13) -0.0053(11) 0.0000(13)
N2 0.029(2) 0.0223(17) 0.0207(14) -0.0106(12) -0.0065(12) 0.0041(14)
N3 0.0110(17) 0.0258(17) 0.0251(14) -0.0071(12) -0.0049(11) -0.0009(13)
N4 0.0178(18) 0.0195(16) 0.0250(14) -0.0076(11) -0.0005(11) 0.0038(13)
C1 0.024(2) 0.021(2) 0.0273(18) -0.0117(14) -0.0011(14) 0.0032(17)
C2 0.022(2) 0.019(2) 0.0270(18) -0.0076(14) -0.0085(14) 0.0033(16)
C3 0.033(3) 0.0180(19) 0.0272(19) -0.0104(15) -0.0050(15) -0.0011(17)
C4 0.018(2) 0.020(2) 0.0319(19) -0.0064(14) -0.0055(15) 0.0014(16)
C5 0.017(2) 0.028(2) 0.0264(18) -0.0083(15) 0.0001(14) -0.0025(16)
C6 0.022(2) 0.020(2) 0.0224(17) -0.0009(13) -0.0066(13) -0.0049(16)
C7 0.027(2) 0.019(2) 0.030(2) -0.0071(14) -0.0050(15) 0.0003(16)
C8 0.029(3) 0.020(2) 0.0283(18) -0.0063(14) -0.0076(15) -0.0012(18)
C9 0.029(2) 0.021(2) 0.0243(18) -0.0025(14) -0.0065(14) 0.0056(17)
C10 0.031(3) 0.024(2) 0.0248(18) -0.0068(14) 0.0036(15) 0.0047(18)
C11 0.035(3) 0.023(2) 0.0221(18) -0.0071(15) 0.0057(14) 0.0048(17)
C12 0.042(3) 0.028(2) 0.0243(18) -0.0111(15) -0.0011(15) 0.0071(18)
C13 0.014(2) 0.027(2) 0.0366(19) -0.0141(15) -0.0115(14) 0.0050(16)
C14 0.011(2) 0.037(2) 0.0313(18) -0.0217(16) -0.0021(13) 0.0021(16)
C15 0.020(2) 0.029(2) 0.0288(18) -0.0172(15) -0.0048(14) 0.0005(16)
C16 0.018(2) 0.048(3) 0.0301(19) -0.0214(17) -0.0035(14) -0.0030(18)
C17 0.036(3) 0.027(2) 0.031(2) -0.0049(16) 0.0033(16) -0.0125(19)
C18 0.037(3) 0.031(2) 0.0313(19) -0.0150(16) 0.0090(15) -0.0089(19)
C19 0.023(2) 0.030(2) 0.0192(17) -0.0150(14) -0.0001(13) 0.0008(17)
C20 0.024(2) 0.026(2) 0.0231(17) -0.0113(14) -0.0029(13) -0.0013(16)
C21 0.043(3) 0.022(2) 0.0256(18) -0.0092(15) -0.0060(15) -0.0007(18)
C22 0.028(2) 0.0161(19) 0.0278(18) -0.0082(14) -0.0063(14) 0.0071(16)
C23 0.033(3) 0.016(2) 0.0340(19) -0.0120(15) -0.0087(15) -0.0005(17)
C24 0.019(2) 0.024(2) 0.0308(18) -0.0036(15) -0.0117(14) -0.0004(16)
C25 0.015(2) 0.025(2) 0.0209(16) -0.0082(14) -0.0009(13) -0.0043(16)
C26 0.014(2) 0.028(2) 0.0303(19) -0.0055(15) -0.0093(15) -0.0003(16)
C27 0.024(2) 0.019(2) 0.0253(17) -0.0101(14) -0.0037(14) 0.0001(17)
C28 0.036(3) 0.031(2) 0.031(2) -0.0126(16) -0.0154(16) 0.0101(19)
C29 0.028(3) 0.021(2) 0.060(2) -0.0196(18) -0.0132(18) 0.0057(19)
C30 0.036(3) 0.021(2) 0.0276(19) -0.0079(16) -0.0044(15) -0.0053(18)
C31 0.053(3) 0.021(2) 0.034(2) 0.0038(15) -0.0265(18) -0.001(2)
C32 0.044(3) 0.030(2) 0.034(2) -0.0122(17) -0.0173(17) 0.001(2)
C33 0.034(3) 0.021(2) 0.035(2) 0.0009(15) -0.0174(16) -0.0017(18)
C34 0.030(3) 0.029(2) 0.0307(19) -0.0067(16) -0.0177(15) -0.0025(18)
C35 0.021(2) 0.0181(19) 0.0288(18) -0.0064(14) -0.0071(14) -0.0008(15)
C36 0.014(2) 0.023(2) 0.0333(19) -0.0101(15) -0.0097(14) 0.0028(15)
C37 0.013(2) 0.025(2) 0.0237(16) -0.0114(14) -0.0018(12) 0.0030(15)
C38 0.015(2) 0.026(2) 0.0321(18) -0.0128(15) -0.0063(14) -0.0009(16)
C39 0.019(2) 0.030(2) 0.0241(17) -0.0105(14) -0.0046(13) -0.0015(16)
C40 0.010(2) 0.028(2) 0.0322(19) -0.0121(15) -0.0096(14) 0.0015(16)
C41 0.017(2) 0.031(2) 0.0315(18) -0.0157(15) -0.0017(14) 0.0007(16)
C42 0.025(2) 0.021(2) 0.0243(17) -0.0084(14) 0.0008(13) -0.0018(17)
C43 0.020(2) 0.028(2) 0.0330(19) -0.0143(15) -0.0095(14) 0.0045(16)
C44 0.028(2) 0.022(2) 0.0266(18) -0.0084(14) -0.0035(14) -0.0017(16)
C45 0.020(2) 0.026(2) 0.0237(17) -0.0084(14) -0.0045(13) 0.0043(16)
C46 0.021(2) 0.025(2) 0.0275(18) -0.0125(14) -0.0051(14) -0.0027(16)

loop_
_atom_type_symbol
_atom_type_description
_atom_type_scat_dispersion_real
_atom_type_scat_dispersion_imag
_atom_type_scat_source
C C 0.0033 0.0016 'International Tables Vol C Tables 4.2.6.8 and 6.1.1.4'
H H 0.0000 0.0000 'International Tables Vol C Tables 4.2.6.8 and 6.1.1.4'
N N 0.0061 0.0033 'International Tables Vol C Tables 4.2.6.8 and 6.1.1.4'
O O 0.0106 0.0060 'International Tables Vol C Tables 4.2.6.8 and 6.1.1.4'
S S 0.1246 0.1234 'International Tables Vol C Tables 4.2.6.8 and 6.1.1.4'
Fe Fe 0.3463 0.8444 'International Tables Vol C Tables 4.2.6.8 and 6.1.1.4'

loop_
_geom_angle_atom_site_label_1
_geom_angle_atom_site_label_2
_geom_angle_atom_site_label_3
_geom_angle
_geom_angle_site_symmetry_1
_geom_angle_site_symmetry_3
_geom_angle_publ_flag
C2 Fe1 C3 92.43(15) . . ?
C2 Fe1 C1 98.55(14) . . ?
C3 Fe1 C1 98.39(16) . . ?
C2 Fe1 S1 86.77(11) . . ?
C3 Fe1 S1 157.46(11) . . ?
C1 Fe1 S1 104.00(12) . . ?
C2 Fe1 S2 151.11(10) . . ?
C3 Fe1 S2 85.56(10) . . ?
C1 Fe1 S2 110.27(10) . . ?
S1 Fe1 S2 84.38(4) . . ?
C2 Fe1 Fe2 96.14(11) . . ?
C3 Fe1 Fe2 101.34(10) . . ?
C1 Fe1 Fe2 154.79(12) . . ?
S1 Fe1 Fe2 56.46(3) . . ?
S2 Fe1 Fe2 56.34(3) . . ?
C6 Fe2 C4 97.65(15) . . ?
C6 Fe2 C5 100.43(15) . . ?
C4 Fe2 C5 92.30(15) . . ?
C6 Fe2 S2 97.12(10) . . ?
C4 Fe2 S2 164.88(10) . . ?
C5 Fe2 S2 88.18(10) . . ?
C6 Fe2 S1 105.12(11) . . ?
C4 Fe2 S1 88.57(10) . . ?
C5 Fe2 S1 154.09(11) . . ?
S2 Fe2 S1 84.49(4) . . ?
C6 Fe2 Fe1 146.49(11) . . ?
C4 Fe2 Fe1 108.47(10) . . ?
C5 Fe2 Fe1 99.15(11) . . ?
S2 Fe2 Fe1 56.62(3) . . ?
S1 Fe2 Fe1 56.35(3) . . ?
C8 Fe3 C7 96.61(16) . . ?
C8 Fe3 C9 91.92(15) . . ?
C7 Fe3 C9 97.32(14) . . ?
C8 Fe3 S4 85.90(11) . . ?
C7 Fe3 S4 104.20(10) . . ?
C9 Fe3 S4 158.47(10) . . ?
C8 Fe3 S3 151.24(10) . . ?
C7 Fe3 S3 112.09(12) . . ?
C9 Fe3 S3 86.49(11) . . ?
S4 Fe3 S3 85.25(4) . . ?
C8 Fe3 Fe4 96.22(11) . . ?
C7 Fe3 Fe4 155.87(10) . . ?
C9 Fe3 Fe4 102.59(10) . . ?
S4 Fe3 Fe4 56.53(4) . . ?
S3 Fe3 Fe4 56.41(3) . . ?
C11 Fe4 C12 101.18(15) . . ?
C11 Fe4 C10 98.77(16) . . ?
C12 Fe4 C10 94.63(16) . . ?
C11 Fe4 S4 100.80(11) . . ?
C12 Fe4 S4 157.37(11) . . ?
C10 Fe4 S4 87.28(10) . . ?
C11 Fe4 S3 100.24(12) . . ?
C12 Fe4 S3 85.61(12) . . ?
C10 Fe4 S3 160.57(11) . . ?
S4 Fe4 S3 85.27(4) . . ?
C11 Fe4 Fe3 145.74(10) . . ?
C12 Fe4 Fe3 101.64(11) . . ?
C10 Fe4 Fe3 104.47(11) . . ?
S4 Fe4 Fe3 56.28(3) . . ?
S3 Fe4 Fe3 56.70(4) . . ?
C26 Fe5 C24 99.79(15) . . ?
C26 Fe5 C25 92.27(15) . . ?
C24 Fe5 C25 97.25(14) . . ?
C26 Fe5 S6 160.59(11) . . ?
C24 Fe5 S6 99.53(11) . . ?
C25 Fe5 S6 87.08(10) . . ?
C26 Fe5 S5 88.52(10) . . ?
C24 Fe5 S5 105.49(11) . . ?
C25 Fe5 S5 156.77(10) . . ?
S6 Fe5 S5 84.60(4) . . ?
C26 Fe5 Fe6 104.64(10) . . ?
C24 Fe5 Fe6 148.84(11) . . ?
C25 Fe5 Fe6 100.75(10) . . ?
S6 Fe5 Fe6 56.61(3) . . ?
S5 Fe5 Fe6 56.79(4) . . ?
C28 Fe6 C27 89.14(16) . . ?
C28 Fe6 C29 100.07(16) . . ?
C27 Fe6 C29 96.95(16) . . ?
C28 Fe6 S6 155.38(12) . . ?
C27 Fe6 S6 88.16(10) . . ?
C29 Fe6 S6 104.54(11) . . ?
C28 Fe6 S5 87.21(12) . . ?
C27 Fe6 S5 153.06(11) . . ?
C29 Fe6 S5 109.97(13) . . ?
S6 Fe6 S5 84.22(4) . . ?
C28 Fe6 Fe5 99.87(12) . . ?
C27 Fe6 Fe5 98.18(10) . . ?
C29 Fe6 Fe5 155.05(12) . . ?
S6 Fe6 Fe5 56.41(3) . . ?
S5 Fe6 Fe5 56.36(3) . . ?
C31 Fe7 C32 93.00(16) . . ?
C31 Fe7 C30 96.81(15) . . ?
C32 Fe7 C30 96.03(16) . . ?
C31 Fe7 S8 152.93(11) . . ?
C32 Fe7 S8 85.01(12) . . ?
C30 Fe7 S8 110.26(11) . . ?
C31 Fe7 S7 87.33(12) . . ?
C32 Fe7 S7 156.32(13) . . ?
C30 Fe7 S7 107.46(11) . . ?
S8 Fe7 S7 84.06(4) . . ?
C31 Fe7 Fe8 97.59(11) . . ?
C32 Fe7 Fe8 100.23(13) . . ?
C30 Fe7 Fe8 157.62(9) . . ?
S8 Fe7 Fe8 56.53(4) . . ?
S7 Fe7 Fe8 56.36(3) . . ?
C33 Fe8 C34 91.69(16) . . ?
C33 Fe8 C35 97.27(14) . . ?
C34 Fe8 C35 101.29(15) . . ?
C33 Fe8 S7 87.35(13) . . ?
C34 Fe8 S7 154.05(11) . . ?
C35 Fe8 S7 104.56(11) . . ?
C33 Fe8 S8 163.21(11) . . ?
C34 Fe8 S8 89.46(11) . . ?
C35 Fe8 S8 98.92(10) . . ?
S7 Fe8 S8 84.34(4) . . ?
C33 Fe8 Fe7 106.77(11) . . ?
C34 Fe8 Fe7 99.03(11) . . ?
C35 Fe8 Fe7 147.86(10) . . ?
S7 Fe8 Fe7 56.80(3) . . ?
S8 Fe8 Fe7 56.55(3) . . ?
C13 S1 Fe1 113.71(11) . . ?
C13 S1 Fe2 109.52(9) . . ?
Fe1 S1 Fe2 67.19(4) . . ?
C14 S2 Fe2 108.22(11) . . ?
C14 S2 Fe1 114.65(9) . . ?
Fe2 S2 Fe1 67.05(3) . . ?
C22 S3 Fe4 106.71(12) . . ?
C22 S3 Fe3 114.39(10) . . ?
Fe4 S3 Fe3 66.89(4) . . ?
C23 S4 Fe3 112.62(12) . . ?
C23 S4 Fe4 109.79(11) . . ?
Fe3 S4 Fe4 67.19(4) . . ?
C36 S5 Fe5 109.40(9) . . ?
C36 S5 Fe6 114.19(11) . . ?
Fe5 S5 Fe6 66.85(4) . . ?
C37 S6 Fe5 109.02(11) . . ?
C37 S6 Fe6 114.61(9) . . ?
Fe5 S6 Fe6 66.98(3) . . ?
C45 S7 Fe8 109.00(11) . . ?
C45 S7 Fe7 114.94(10) . . ?
Fe8 S7 Fe7 66.85(4) . . ?
C46 S8 Fe8 108.95(11) . . ?
C46 S8 Fe7 114.58(12) . . ?
Fe8 S8 Fe7 66.92(4) . . ?
C17 O13 C16 116.9(3) . . ?
C19 O16 C20 115.6(3) . . ?
C40 O29 C39 116.0(2) . . ?
C42 O32 C43 114.5(3) . . ?
C13 N1 C14 114.3(3) . . ?
C13 N1 C15 119.4(2) . . ?
C14 N1 C15 116.7(3) . . ?
C23 N2 C22 116.5(2) . . ?
C23 N2 C21 119.9(3) . . ?
C22 N2 C21 116.0(3) . . ?
C36 N3 C37 115.4(3) . . ?
C36 N3 C38 117.7(2) . . ?
C37 N3 C38 118.9(3) . . ?
C46 N4 C45 114.8(3) . . ?
C46 N4 C44 119.2(3) . . ?
C45 N4 C44 116.1(3) . . ?
O1 C1 Fe1 176.7(3) . . ?
O2 C2 Fe1 178.5(3) . . ?
O3 C3 Fe1 177.5(3) . . ?
O4 C4 Fe2 178.1(3) . . ?
O5 C5 Fe2 179.1(3) . . ?
O6 C6 Fe2 179.0(3) . . ?
O7 C7 Fe3 176.9(3) . . ?
O8 C8 Fe3 177.9(3) . . ?
O9 C9 Fe3 179.3(3) . . ?
O10 C10 Fe4 177.1(3) . . ?
O11 C11 Fe4 177.3(3) . . ?
O12 C12 Fe4 177.3(3) . . ?
N1 C13 S1 118.9(2) . . ?
N1 C13 H13A 107.6 . . ?
S1 C13 H13A 107.6 . . ?
N1 C13 H13B 107.6 . . ?
S1 C13 H13B 107.6 . . ?
H13A C13 H13B 107.0 . . ?
N1 C14 S2 117.7(2) . . ?
N1 C14 H14A 107.9 . . ?
S2 C14 H14A 107.9 . . ?
N1 C14 H14B 107.9 . . ?
S2 C14 H14B 107.9 . . ?
H14A C14 H14B 107.2 . . ?
N1 C15 C16 111.7(3) . . ?
N1 C15 H15A 109.3 . . ?
C16 C15 H15A 109.3 . . ?
N1 C15 H15B 109.3 . . ?
C16 C15 H15B 109.3 . . ?
H15A C15 H15B 107.9 . . ?
O13 C16 C15 113.0(2) . . ?
O13 C16 H16A 109.0 . . ?
C15 C16 H16A 109.0 . . ?
O13 C16 H16B 109.0 . . ?
C15 C16 H16B 109.0 . . ?
H16A C16 H16B 107.8 . . ?
O14 C17 O13 124.5(3) . . ?
O14 C17 C18 123.6(3) . . ?
O13 C17 C18 111.9(3) . . ?
C19 C18 C17 110.1(3) . . ?
C19 C18 H18A 109.6 . . ?
C17 C18 H18A 109.6 . . ?
C19 C18 H18B 109.6 . . ?
C17 C18 H18B 109.6 . . ?
H18A C18 H18B 108.1 . . ?
O15 C19 O16 124.8(3) . . ?
O15 C19 C18 124.6(3) . . ?
O16 C19 C18 110.6(3) . . ?
O16 C20 C21 105.9(3) . . ?
O16 C20 H20A 110.6 . . ?
C21 C20 H20A 110.6 . . ?
O16 C20 H20B 110.6 . . ?
C21 C20 H20B 110.6 . . ?
H20A C20 H20B 108.7 . . ?
N2 C21 C20 110.7(3) . . ?
N2 C21 H21A 109.5 . . ?
C20 C21 H21A 109.5 . . ?
N2 C21 H21B 109.5 . . ?
C20 C21 H21B 109.5 . . ?
H21A C21 H21B 108.1 . . ?
N2 C22 S3 116.5(2) . . ?
N2 C22 H22A 108.2 . . ?
S3 C22 H22A 108.2 . . ?
N2 C22 H22B 108.2 . . ?
S3 C22 H22B 108.2 . . ?
H22A C22 H22B 107.3 . . ?
N2 C23 S4 118.7(2) . . ?
N2 C23 H23A 107.6 . . ?
S4 C23 H23A 107.6 . . ?
N2 C23 H23B 107.6 . . ?
S4 C23 H23B 107.6 . . ?
H23A C23 H23B 107.1 . . ?
O17 C24 Fe5 178.6(3) . . ?
O18 C25 Fe5 178.2(3) . . ?
O19 C26 Fe5 179.5(3) . . ?
O20 C27 Fe6 176.8(3) . . ?
O21 C28 Fe6 177.3(3) . . ?
O22 C29 Fe6 176.3(4) . . ?
O23 C30 Fe7 175.5(3) . . ?
O24 C31 Fe7 178.9(3) . . ?
O25 C32 Fe7 178.2(3) . . ?
O26 C33 Fe8 179.2(3) . . ?
O27 C34 Fe8 177.4(3) . . ?
O28 C35 Fe8 179.9(4) . . ?
N3 C36 S5 118.6(2) . . ?
N3 C36 H36A 107.7 . . ?
S5 C36 H36A 107.7 . . ?
N3 C36 H36B 107.7 . . ?
S5 C36 H36B 107.7 . . ?
H36A C36 H36B 107.1 . . ?
N3 C37 S6 117.9(2) . . ?
N3 C37 H37A 107.8 . . ?
S6 C37 H37A 107.8 . . ?
N3 C37 H37B 107.8 . . ?
S6 C37 H37B 107.8 . . ?
H37A C37 H37B 107.2 . . ?
N3 C38 C39 112.2(3) . . ?
N3 C38 H38A 109.2 . . ?
C39 C38 H38A 109.2 . . ?
N3 C38 H38B 109.2 . . ?
C39 C38 H38B 109.2 . . ?
H38A C38 H38B 107.9 . . ?
O29 C39 C38 110.7(2) . . ?
O29 C39 H39A 109.5 . . ?
C38 C39 H39A 109.5 . . ?
O29 C39 H39B 109.5 . . ?
C38 C39 H39B 109.5 . . ?
H39A C39 H39B 108.1 . . ?
O30 C40 O29 125.5(3) . . ?
O30 C40 C41 124.5(3) . . ?
O29 C40 C41 110.0(3) . . ?
C42 C41 C40 108.9(3) . . ?
C42 C41 H41A 109.9 . . ?
C40 C41 H41A 109.9 . . ?
C42 C41 H41B 109.9 . . ?
C40 C41 H41B 109.9 . . ?
H41A C41 H41B 108.3 . . ?
O31 C42 O32 125.3(3) . . ?
O31 C42 C41 124.7(3) . . ?
O32 C42 C41 110.0(3) . . ?
O32 C43 C44 107.8(3) . . ?
O32 C43 H43A 110.1 . . ?
C44 C43 H43A 110.1 . . ?
O32 C43 H43B 110.1 . . ?
C44 C43 H43B 110.1 . . ?
H43A C43 H43B 108.5 . . ?
N4 C44 C43 112.4(2) . . ?
N4 C44 H44A 109.1 . . ?
C43 C44 H44A 109.1 . . ?
N4 C44 H44B 109.1 . . ?
C43 C44 H44B 109.1 . . ?
H44A C44 H44B 107.9 . . ?
N4 C45 S7 117.7(2) . . ?
N4 C45 H45A 107.9 . . ?
S7 C45 H45A 107.9 . . ?
N4 C45 H45B 107.9 . . ?
S7 C45 H45B 107.9 . . ?
H45A C45 H45B 107.2 . . ?
N4 C46 S8 118.9(2) . . ?
N4 C46 H46A 107.6 . . ?
S8 C46 H46A 107.6 . . ?
N4 C46 H46B 107.6 . . ?
S8 C46 H46B 107.6 . . ?
H46A C46 H46B 107.0 . . ?

loop_
_geom_bond_atom_site_label_1
_geom_bond_atom_site_label_2
_geom_bond_distance
_geom_bond_site_symmetry_2
_geom_bond_publ_flag
Fe1 C2 1.788(3) . ?
Fe1 C3 1.794(4) . ?
Fe1 C1 1.806(3) . ?
Fe1 S1 2.2616(12) . ?
Fe1 S2 2.2710(10) . ?
Fe1 Fe2 2.5043(9) . ?
Fe2 C6 1.795(3) . ?
Fe2 C4 1.797(3) . ?
Fe2 C5 1.802(4) . ?
Fe2 S2 2.2636(12) . ?
Fe2 S1 2.2645(10) . ?
Fe3 C8 1.791(4) . ?
Fe3 C7 1.800(3) . ?
Fe3 C9 1.810(3) . ?
Fe3 S4 2.2570(12) . ?
Fe3 S3 2.2731(13) . ?
Fe3 Fe4 2.5013(11) . ?
Fe4 C11 1.793(4) . ?
Fe4 C12 1.793(3) . ?
Fe4 C10 1.794(4) . ?
Fe4 S4 2.2637(10) . ?
Fe4 S3 2.2656(12) . ?
Fe5 C26 1.792(3) . ?
Fe5 C24 1.795(4) . ?
Fe5 C25 1.797(4) . ?
Fe5 S6 2.2622(12) . ?
Fe5 S5 2.2631(10) . ?
Fe5 Fe6 2.4994(9) . ?
Fe6 C28 1.787(3) . ?
Fe6 C27 1.794(4) . ?
Fe6 C29 1.795(4) . ?
Fe6 S6 2.2675(9) . ?
Fe6 S5 2.2745(12) . ?
Fe7 C31 1.797(4) . ?
Fe7 C32 1.800(4) . ?
Fe7 C30 1.805(4) . ?
Fe7 S8 2.2659(11) . ?
Fe7 S7 2.2735(11) . ?
Fe7 Fe8 2.4982(11) . ?
Fe8 C33 1.780(4) . ?
Fe8 C34 1.792(4) . ?
Fe8 C35 1.801(3) . ?
Fe8 S7 2.2620(12) . ?
Fe8 S8 2.2652(13) . ?
S1 C13 1.868(3) . ?
S2 C14 1.862(3) . ?
S3 C22 1.873(3) . ?
S4 C23 1.872(3) . ?
S5 C36 1.861(3) . ?
S6 C37 1.870(3) . ?
S7 C45 1.880(3) . ?
S8 C46 1.870(3) . ?
O1 C1 1.143(4) . ?
O2 C2 1.142(4) . ?
O3 C3 1.147(4) . ?
O4 C4 1.144(4) . ?
O5 C5 1.138(4) . ?
O6 C6 1.140(4) . ?
O7 C7 1.140(3) . ?
O8 C8 1.142(4) . ?
O9 C9 1.130(4) . ?
O10 C10 1.145(4) . ?
O11 C11 1.138(4) . ?
O12 C12 1.137(4) . ?
O13 C17 1.292(4) . ?
O13 C16 1.457(3) . ?
O14 C17 1.214(5) . ?
O15 C19 1.192(4) . ?
O16 C19 1.338(4) . ?
O16 C20 1.463(3) . ?
O17 C24 1.147(4) . ?
O18 C25 1.132(4) . ?
O19 C26 1.147(4) . ?
O20 C27 1.140(4) . ?
O21 C28 1.140(4) . ?
O22 C29 1.146(4) . ?
O23 C30 1.130(4) . ?
O24 C31 1.139(4) . ?
O25 C32 1.142(5) . ?
O26 C33 1.152(4) . ?
O27 C34 1.148(4) . ?
O28 C35 1.138(3) . ?
O29 C40 1.339(4) . ?
O29 C39 1.455(3) . ?
O30 C40 1.193(4) . ?
O31 C42 1.197(4) . ?
O32 C42 1.339(4) . ?
O32 C43 1.455(3) . ?
N1 C13 1.413(4) . ?
N1 C14 1.437(3) . ?
N1 C15 1.463(4) . ?
N2 C23 1.413(4) . ?
N2 C22 1.415(4) . ?
N2 C21 1.459(4) . ?
N3 C36 1.421(4) . ?
N3 C37 1.425(4) . ?
N3 C38 1.456(4) . ?
N4 C46 1.416(4) . ?
N4 C45 1.423(4) . ?
N4 C44 1.461(4) . ?
C13 H13A 0.9700 . ?
C13 H13B 0.9700 . ?
C14 H14A 0.9700 . ?
C14 H14B 0.9700 . ?
C15 C16 1.512(4) . ?
C15 H15A 0.9700 . ?
C15 H15B 0.9700 . ?
C16 H16A 0.9700 . ?
C16 H16B 0.9700 . ?
C17 C18 1.516(4) . ?
C18 C19 1.510(4) . ?
C18 H18A 0.9700 . ?
C18 H18B 0.9700 . ?
C20 C21 1.503(4) . ?
C20 H20A 0.9700 . ?
C20 H20B 0.9700 . ?
C21 H21A 0.9700 . ?
C21 H21B 0.9700 . ?
C22 H22A 0.9700 . ?
C22 H22B 0.9700 . ?
C23 H23A 0.9700 . ?
C23 H23B 0.9700 . ?
C36 H36A 0.9700 . ?
C36 H36B 0.9700 . ?
C37 H37A 0.9700 . ?
C37 H37B 0.9700 . ?
C38 C39 1.495(4) . ?
C38 H38A 0.9700 . ?
C38 H38B 0.9700 . ?
C39 H39A 0.9700 . ?
C39 H39B 0.9700 . ?
C40 C41 1.527(4) . ?
C41 C42 1.517(4) . ?
C41 H41A 0.9700 . ?
C41 H41B 0.9700 . ?
C43 C44 1.509(4) . ?
C43 H43A 0.9700 . ?
C43 H43B 0.9700 . ?
C44 H44A 0.9700 . ?
C44 H44B 0.9700 . ?
C45 H45A 0.9700 . ?
C45 H45B 0.9700 . ?
C46 H46A 0.9700 . ?
C46 H46B 0.9700 . ?
